data_1545300
loop_
_publ_author_name
'Chen, Huafeng'
'Pan, Weijing'
'Huang, Kuo-Wei'
'Zhang, Xuequan'
'Gong, Dirong'

_publ_section_title
;
 Controlled polymerization of isoprene promoted by a type of hemilabile
 X&#xE001;PN3 (X = O, S) ligand supported cobalt(ii) complexes: the role
 of a hemilabile donor on the level of control
;
_journal_issue 11
_journal_name_full 'Polym. Chem.'
_journal_page_first 1805
_journal_paper_doi 10.1039/C7PY00252A
_journal_volume 8
_journal_year 2017
_chemical_formula_moiety 'C44 H42 Cl4 Co2 N8 P2 S2'
_chemical_formula_sum 'C44 H42 Cl4 Co2 N8 P2 S2'
_chemical_formula_weight 1068.58
_space_group_crystal_system monoclinic
_space_group_IT_number 14
_space_group_name_Hall '-P 2yn'
_space_group_name_H-M_alt 'P 1 21/n 1'
_symmetry_space_group_name_Hall '-P 2yn'
_symmetry_space_group_name_H-M 'P 1 21/n 1'
_atom_sites_solution_hydrogens mixed
_atom_sites_solution_primary dual
_audit_creation_date 2016-08-31
_audit_creation_method
;
Olex2 1.2-beta
(compiled 2016.08.25 svn.r3337 for OlexSys, GUI svn.r5221)
;
_audit_update_record
;
2016-11-23 deposited with the CCDC.
2017-02-20 downloaded from the CCDC.
;
_cell_angle_alpha 90
_cell_angle_beta 106.147(2)
_cell_angle_gamma 90
_cell_formula_units_Z 2
_cell_length_a 9.4650(10)
_cell_length_b 15.7090(16)
_cell_length_c 16.2919(16)
_cell_measurement_reflns_used 2694
_cell_measurement_temperature 173
_cell_measurement_theta_max 27.148
_cell_measurement_theta_min 2.593
_cell_volume 2326.8(4)
_computing_cell_refinement 'SAINT v8.34A (Bruker, 2013)'
_computing_data_reduction 'SAINT v8.34A (Bruker, 2013)'
_computing_molecular_graphics 'Olex2 (Dolomanov et al., 2009)'
_computing_publication_material 'Olex2 (Dolomanov et al., 2009)'
_computing_structure_refinement 'ShelXL (Sheldrick, 2015)'
_computing_structure_solution 'ShelXT (Sheldrick, 2015)'
_diffrn_ambient_temperature 173
_diffrn_measured_fraction_theta_full 0.999
_diffrn_measured_fraction_theta_max 0.976
_diffrn_measurement_device_type 'CCD Area Detector'
_diffrn_radiation_type MoK\a
_diffrn_radiation_wavelength 0.71073
_diffrn_reflns_av_R_equivalents 0.0488
_diffrn_reflns_av_unetI/netI 0.0674
_diffrn_reflns_Laue_measured_fraction_full 0.999
_diffrn_reflns_Laue_measured_fraction_max 0.976
_diffrn_reflns_limit_h_max 9
_diffrn_reflns_limit_h_min -12
_diffrn_reflns_limit_k_max 20
_diffrn_reflns_limit_k_min -20
_diffrn_reflns_limit_l_max 21
_diffrn_reflns_limit_l_min -19
_diffrn_reflns_number 13806
_diffrn_reflns_point_group_measured_fraction_full 0.999
_diffrn_reflns_point_group_measured_fraction_max 0.976
_diffrn_reflns_theta_full 25.242
_diffrn_reflns_theta_max 27.572
_diffrn_reflns_theta_min 2.588
_exptl_absorpt_coefficient_mu 1.144
_exptl_absorpt_correction_type none
_exptl_crystal_colour colourless
_exptl_crystal_colour_primary colourless
_exptl_crystal_density_diffrn 1.525
_exptl_crystal_description block
_exptl_crystal_F_000 1092
_refine_diff_density_max 0.416
_refine_diff_density_min -0.507
_refine_diff_density_rms 0.090
_refine_ls_extinction_method none
_refine_ls_goodness_of_fit_ref 0.995
_refine_ls_hydrogen_treatment constr
_refine_ls_matrix_type full
_refine_ls_number_parameters 282
_refine_ls_number_reflns 5257
_refine_ls_number_restraints 0
_refine_ls_restrained_S_all 0.995
_refine_ls_R_factor_all 0.0720
_refine_ls_R_factor_gt 0.0412
_refine_ls_shift/su_max 0.001
_refine_ls_shift/su_mean 0.000
_refine_ls_structure_factor_coef Fsqd
_refine_ls_weighting_details 'w=1/[\s^2^(Fo^2^)+(0.0414P)^2^] where P=(Fo^2^+2Fc^2^)/3'
_refine_ls_weighting_scheme calc
_refine_ls_wR_factor_gt 0.0829
_refine_ls_wR_factor_ref 0.0931
_reflns_Friedel_coverage 0.000
_reflns_number_gt 3738
_reflns_number_total 5257
_reflns_threshold_expression 'I > 2\s(I)'
_cod_data_source_file c7py00252a2.cif
_cod_data_source_block gdr47_0m
_cod_depositor_comments 'Adding full bibliography for 1545298--1545301.cif.'
_cod_database_code 1545300
_shelx_space_group_comment
;
The symmetry employed for this shelxl refinement is uniquely defined
by the following loop, which should always be used as a source of
symmetry information in preference to the above space-group names.
They are only intended as comments.
;
_olex2_refinement_description
;
1. Fixed Uiso
 At 1.2 times of:
  All C(H) groups, All N(H) groups
 At 1.5 times of:
  All C(H,H,H) groups
2.a Riding coordinates:
 N4(H4)
2.b Aromatic/amide H refined with riding coordinates:
 C4(H4A), C5(H5), C6(H6), C7(H7), C8(H8), C10(H10), C11(H11), C12(H12),
 C13(H13), C14(H14), C15(H15), C16(H16), C17(H17), C19(H19)
2.c Idealised Me refined as rotating group:
 C21(H21A,H21B,H21C), C22(H22A,H22B,H22C)
;
_shelx_shelxl_version_number 2014/7
_olex2_submission_special_instructions 'No special instructions were received'

loop_
_space_group_symop_operation_xyz
'x, y, z'
'-x+1/2, y+1/2, -z+1/2'
'-x, -y, -z'
'x-1/2, -y-1/2, z-1/2'

loop_
_atom_site_label
_atom_site_type_symbol
_atom_site_fract_x
_atom_site_fract_y
_atom_site_fract_z
_atom_site_U_iso_or_equiv
_atom_site_adp_type
_atom_site_occupancy
_atom_site_site_symmetry_order
_atom_site_calc_flag
_atom_site_refinement_flags_posn
Co1 Co 0.14783(4) 0.47572(2) 0.59144(2) 0.01536(11) Uani 1 1 d .
Cl2 Cl 0.08100(7) 0.44015(5) 0.44605(5) 0.02207(17) Uani 1 1 d .
Cl1 Cl 0.08088(9) 0.37933(5) 0.67709(6) 0.0342(2) Uani 1 1 d .
S3 S 0.46103(9) 0.11211(5) 0.64003(5) 0.0298(2) Uani 1 1 d .
P1 P 0.29310(8) 0.16842(5) 0.56394(5) 0.01732(17) Uani 1 1 d .
N1 N 0.2981(2) 0.57009(15) 0.63537(14) 0.0173(5) Uani 1 1 d .
N2 N 0.4425(2) 0.54850(14) 0.64332(14) 0.0158(5) Uani 1 1 d .
N3 N 0.3646(2) 0.41184(14) 0.60356(14) 0.0143(5) Uani 1 1 d .
N4 N 0.2791(2) 0.27409(14) 0.57798(15) 0.0188(5) Uani 1 1 d .
H4 H 0.1969 0.2932 0.5866 0.023 Uiso 1 1 d R
C1 C 0.4722(3) 0.46915(17) 0.61069(17) 0.0158(6) Uani 1 1 d .
C2 C 0.3877(3) 0.33311(17) 0.57713(17) 0.0158(6) Uani 1 1 d .
C3 C 0.2924(3) 0.15861(17) 0.45307(18) 0.0176(6) Uani 1 1 d .
C4 C 0.3987(3) 0.11035(18) 0.4301(2) 0.0228(7) Uani 1 1 d .
H4A H 0.4713 0.0808 0.4726 0.027 Uiso 1 1 calc R
C5 C 0.3989(3) 0.10532(19) 0.3451(2) 0.0287(7) Uani 1 1 d .
H5 H 0.4733 0.0737 0.3298 0.034 Uiso 1 1 calc R
C6 C 0.2922(4) 0.14579(19) 0.2830(2) 0.0284(7) Uani 1 1 d .
H6 H 0.2925 0.1414 0.2249 0.034 Uiso 1 1 calc R
C7 C 0.1840(3) 0.1930(2) 0.3044(2) 0.0298(8) Uani 1 1 d .
H7 H 0.1094 0.2203 0.2611 0.036 Uiso 1 1 calc R
C8 C 0.1852(3) 0.20030(19) 0.38961(19) 0.0241(7) Uani 1 1 d .
H8 H 0.1126 0.2338 0.4047 0.029 Uiso 1 1 calc R
C9 C 0.1171(3) 0.13254(18) 0.57368(19) 0.0214(7) Uani 1 1 d .
C10 C -0.0098(3) 0.1806(2) 0.5440(2) 0.0301(8) Uani 1 1 d .
H10 H -0.0047 0.2354 0.5204 0.036 Uiso 1 1 calc R
C11 C -0.1448(4) 0.1486(2) 0.5487(2) 0.0423(10) Uani 1 1 d .
H11 H -0.2317 0.1813 0.5274 0.051 Uiso 1 1 calc R
C12 C -0.1523(4) 0.0702(3) 0.5839(3) 0.0463(10) Uani 1 1 d .
H12 H -0.2444 0.0488 0.5873 0.056 Uiso 1 1 calc R
C13 C -0.0268(5) 0.0222(2) 0.6144(2) 0.0445(10) Uani 1 1 d .
H13 H -0.0328 -0.0321 0.6387 0.053 Uiso 1 1 calc R
C14 C 0.1085(4) 0.05296(19) 0.6099(2) 0.0304(8) Uani 1 1 d .
H14 H 0.1949 0.0198 0.6314 0.036 Uiso 1 1 calc R
C15 C 0.5137(3) 0.31253(18) 0.55256(19) 0.0209(7) Uani 1 1 d .
H15 H 0.5268 0.2568 0.5332 0.025 Uiso 1 1 calc R
C16 C 0.6183(3) 0.37431(18) 0.55688(19) 0.0199(6) Uani 1 1 d .
H16 H 0.7033 0.3618 0.5389 0.024 Uiso 1 1 calc R
C17 C 0.6001(3) 0.45479(18) 0.58741(18) 0.0185(6) Uani 1 1 d .
H17 H 0.6721 0.4980 0.5921 0.022 Uiso 1 1 calc R
C18 C 0.5361(3) 0.61032(18) 0.68601(18) 0.0194(6) Uani 1 1 d .
C19 C 0.4487(3) 0.67334(18) 0.70325(19) 0.0210(6) Uani 1 1 d .
H19 H 0.4813 0.7256 0.7316 0.025 Uiso 1 1 calc R
C20 C 0.3038(3) 0.64700(17) 0.67176(18) 0.0180(6) Uani 1 1 d .
C21 C 0.1702(3) 0.69431(19) 0.6758(2) 0.0261(7) Uani 1 1 d .
H21A H 0.1079 0.7049 0.6177 0.039 Uiso 1 1 calc GR
H21B H 0.1990 0.7487 0.7051 0.039 Uiso 1 1 calc GR
H21C H 0.1154 0.6605 0.7073 0.039 Uiso 1 1 calc GR
C22 C 0.6999(3) 0.6035(2) 0.7125(2) 0.0268(7) Uani 1 1 d .
H22A H 0.7286 0.5455 0.7327 0.040 Uiso 1 1 calc GR
H22B H 0.7410 0.6441 0.7586 0.040 Uiso 1 1 calc GR
H22C H 0.7375 0.6162 0.6635 0.040 Uiso 1 1 calc GR

loop_
_atom_site_aniso_label
_atom_site_aniso_U_11
_atom_site_aniso_U_22
_atom_site_aniso_U_33
_atom_site_aniso_U_23
_atom_site_aniso_U_13
_atom_site_aniso_U_12
Co1 0.01373(19) 0.0173(2) 0.0154(2) -0.00074(16) 0.00459(15) -0.00202(15)
Cl2 0.0145(3) 0.0313(4) 0.0194(4) -0.0059(3) 0.0029(3) 0.0030(3)
Cl1 0.0450(5) 0.0249(4) 0.0451(5) 0.0091(4) 0.0332(4) 0.0043(4)
S3 0.0275(4) 0.0308(5) 0.0267(4) 0.0041(4) 0.0002(4) 0.0092(3)
P1 0.0168(4) 0.0147(4) 0.0202(4) 0.0002(3) 0.0048(3) 0.0008(3)
N1 0.0146(12) 0.0200(13) 0.0165(13) 0.0007(10) 0.0032(10) 0.0023(10)
N2 0.0130(11) 0.0162(12) 0.0176(13) -0.0012(10) 0.0036(10) -0.0001(9)
N3 0.0131(11) 0.0151(12) 0.0135(12) 0.0004(9) 0.0019(10) -0.0015(9)
N4 0.0127(11) 0.0155(12) 0.0295(14) -0.0020(10) 0.0079(11) -0.0013(9)
C1 0.0159(14) 0.0164(14) 0.0140(14) 0.0025(12) 0.0025(12) -0.0001(11)
C2 0.0162(14) 0.0155(14) 0.0156(14) 0.0005(12) 0.0045(12) 0.0002(11)
C3 0.0168(14) 0.0136(14) 0.0222(16) -0.0008(12) 0.0053(12) -0.0025(11)
C4 0.0238(16) 0.0154(15) 0.0311(18) 0.0007(13) 0.0106(14) 0.0027(12)
C5 0.0323(18) 0.0226(17) 0.038(2) -0.0052(15) 0.0204(16) -0.0016(13)
C6 0.0386(19) 0.0267(18) 0.0217(17) -0.0068(14) 0.0111(15) -0.0102(14)
C7 0.0267(17) 0.0349(19) 0.0246(18) 0.0055(15) 0.0020(14) -0.0036(14)
C8 0.0175(15) 0.0267(17) 0.0280(18) 0.0021(14) 0.0063(13) 0.0010(12)
C9 0.0263(16) 0.0185(16) 0.0224(17) -0.0086(12) 0.0116(14) -0.0078(12)
C10 0.0217(16) 0.0336(19) 0.036(2) -0.0049(15) 0.0100(15) -0.0043(14)
C11 0.0269(19) 0.048(2) 0.057(3) -0.016(2) 0.0207(18) -0.0098(16)
C12 0.039(2) 0.051(3) 0.060(3) -0.028(2) 0.032(2) -0.0252(19)
C13 0.071(3) 0.0264(19) 0.048(2) -0.0121(17) 0.037(2) -0.0272(19)
C14 0.043(2) 0.0205(17) 0.032(2) -0.0045(14) 0.0186(17) -0.0068(14)
C15 0.0179(14) 0.0186(16) 0.0277(17) -0.0051(13) 0.0086(13) 0.0016(12)
C16 0.0151(14) 0.0247(17) 0.0225(16) 0.0012(13) 0.0096(13) 0.0029(12)
C17 0.0138(14) 0.0199(16) 0.0216(16) 0.0026(12) 0.0045(12) -0.0028(11)
C18 0.0181(14) 0.0179(15) 0.0202(16) 0.0010(12) 0.0021(13) -0.0031(12)
C19 0.0224(15) 0.0147(15) 0.0241(16) -0.0047(13) 0.0032(13) -0.0024(12)
C20 0.0190(14) 0.0171(15) 0.0161(15) 0.0000(12) 0.0019(12) 0.0003(11)
C21 0.0206(15) 0.0267(17) 0.0305(18) -0.0076(14) 0.0065(14) 0.0016(13)
C22 0.0152(15) 0.0296(18) 0.0331(19) -0.0093(14) 0.0025(14) -0.0039(13)

loop_
_atom_type_symbol
_atom_type_description
_atom_type_scat_dispersion_real
_atom_type_scat_dispersion_imag
_atom_type_scat_source
C C 0.0030 0.0020 'International Tables Vol C Tables 4.2.6.8 and 6.1.1.4'
H H 0.0000 0.0000 'International Tables Vol C Tables 4.2.6.8 and 6.1.1.4'
Cl Cl 0.1484 0.1585 'International Tables Vol C Tables 4.2.6.8 and 6.1.1.4'
Co Co 0.3490 0.9720 'International Tables Vol C Tables 4.2.6.8 and 6.1.1.4'
N N 0.0060 0.0030 'International Tables Vol C Tables 4.2.6.8 and 6.1.1.4'
P P 0.1020 0.0940 'International Tables Vol C Tables 4.2.6.8 and 6.1.1.4'
S S 0.1250 0.1230 'International Tables Vol C Tables 4.2.6.8 and 6.1.1.4'

loop_
_geom_angle_atom_site_label_1
_geom_angle_atom_site_label_2
_geom_angle_atom_site_label_3
_geom_angle
_geom_angle_site_symmetry_3
Cl2 Co1 Cl2 84.59(3) 3_566
Cl1 Co1 Cl2 97.70(3) 3_566
Cl1 Co1 Cl2 114.84(3) .
N1 Co1 Cl2 119.57(7) .
N1 Co1 Cl2 100.14(7) 3_566
N1 Co1 Cl1 123.81(7) .
N1 Co1 N3 76.29(8) .
N3 Co1 Cl2 88.02(6) .
N3 Co1 Cl2 168.82(6) 3_566
N3 Co1 Cl1 93.01(6) .
Co1 Cl2 Co1 95.41(3) 3_566
N4 P1 S3 116.38(9) .
N4 P1 C3 103.91(12) .
N4 P1 C9 100.74(12) .
C3 P1 S3 111.98(10) .
C9 P1 S3 114.45(11) .
C9 P1 C3 108.25(13) .
N2 N1 Co1 115.47(16) .
C20 N1 Co1 138.43(19) .
C20 N1 N2 105.3(2) .
N1 N2 C1 118.5(2) .
C18 N2 N1 111.0(2) .
C18 N2 C1 130.5(2) .
C1 N3 Co1 111.20(17) .
C1 N3 C2 117.2(2) .
C2 N3 Co1 127.47(17) .
P1 N4 H4 117.6 .
C2 N4 P1 124.80(19) .
C2 N4 H4 117.6 .
N3 C1 N2 113.5(2) .
N3 C1 C17 124.6(3) .
C17 C1 N2 121.8(2) .
N3 C2 N4 115.1(2) .
N3 C2 C15 122.1(2) .
N4 C2 C15 122.8(2) .
C4 C3 P1 120.8(2) .
C4 C3 C8 119.2(3) .
C8 C3 P1 120.0(2) .
C3 C4 H4A 120.0 .
C5 C4 C3 120.1(3) .
C5 C4 H4A 120.0 .
C4 C5 H5 119.9 .
C6 C5 C4 120.3(3) .
C6 C5 H5 119.9 .
C5 C6 H6 119.7 .
C5 C6 C7 120.5(3) .
C7 C6 H6 119.7 .
C6 C7 H7 120.2 .
C6 C7 C8 119.6(3) .
C8 C7 H7 120.2 .
C3 C8 H8 119.9 .
C7 C8 C3 120.3(3) .
C7 C8 H8 119.9 .
C10 C9 P1 122.0(2) .
C10 C9 C14 119.2(3) .
C14 C9 P1 118.7(2) .
C9 C10 H10 119.9 .
C9 C10 C11 120.2(3) .
C11 C10 H10 119.9 .
C10 C11 H11 119.9 .
C12 C11 C10 120.1(4) .
C12 C11 H11 119.9 .
C11 C12 H12 119.9 .
C11 C12 C13 120.2(3) .
C13 C12 H12 119.9 .
C12 C13 H13 119.8 .
C12 C13 C14 120.4(3) .
C14 C13 H13 119.8 .
C9 C14 H14 120.1 .
C13 C14 C9 119.8(3) .
C13 C14 H14 120.1 .
C2 C15 H15 120.6 .
C16 C15 C2 118.8(3) .
C16 C15 H15 120.6 .
C15 C16 H16 119.9 .
C15 C16 C17 120.2(3) .
C17 C16 H16 119.9 .
C1 C17 C16 116.9(3) .
C1 C17 H17 121.6 .
C16 C17 H17 121.6 .
N2 C18 C19 105.9(2) .
N2 C18 C22 124.7(3) .
C19 C18 C22 129.2(3) .
C18 C19 H19 126.3 .
C18 C19 C20 107.5(3) .
C20 C19 H19 126.3 .
N1 C20 C19 110.3(2) .
N1 C20 C21 122.7(2) .
C19 C20 C21 127.0(3) .
C20 C21 H21A 109.5 .
C20 C21 H21B 109.5 .
C20 C21 H21C 109.5 .
H21A C21 H21B 109.5 .
H21A C21 H21C 109.5 .
H21B C21 H21C 109.5 .
C18 C22 H22A 109.5 .
C18 C22 H22B 109.5 .
C18 C22 H22C 109.5 .
H22A C22 H22B 109.5 .
H22A C22 H22C 109.5 .
H22B C22 H22C 109.5 .

loop_
_geom_bond_atom_site_label_1
_geom_bond_atom_site_label_2
_geom_bond_distance
_geom_bond_site_symmetry_2
Co1 Cl2 2.3429(8) .
Co1 Cl2 2.4648(8) 3_566
Co1 Cl1 2.2656(9) .
Co1 N1 2.041(2) .
Co1 N3 2.243(2) .
Cl2 Co1 2.4647(8) 3_566
S3 P1 1.9364(11) .
P1 N4 1.686(2) .
P1 C3 1.811(3) .
P1 C9 1.807(3) .
N1 N2 1.379(3) .
N1 C20 1.340(3) .
N2 C1 1.414(3) .
N2 C18 1.367(3) .
N3 C1 1.340(3) .
N3 C2 1.347(3) .
N4 H4 0.8811 .
N4 C2 1.387(3) .
C1 C17 1.384(4) .
C2 C15 1.397(4) .
C3 C4 1.392(4) .
C3 C8 1.394(4) .
C4 H4A 0.9500 .
C4 C5 1.388(4) .
C5 H5 0.9500 .
C5 C6 1.370(4) .
C6 H6 0.9500 .
C6 C7 1.386(4) .
C7 H7 0.9500 .
C7 C8 1.390(4) .
C8 H8 0.9500 .
C9 C10 1.387(4) .
C9 C14 1.395(4) .
C10 H10 0.9500 .
C10 C11 1.395(4) .
C11 H11 0.9500 .
C11 C12 1.369(5) .
C12 H12 0.9500 .
C12 C13 1.377(5) .
C13 H13 0.9500 .
C13 C14 1.390(5) .
C14 H14 0.9500 .
C15 H15 0.9500 .
C15 C16 1.374(4) .
C16 H16 0.9500 .
C16 C17 1.387(4) .
C17 H17 0.9500 .
C18 C19 1.369(4) .
C18 C22 1.493(4) .
C19 H19 0.9500 .
C19 C20 1.387(4) .
C20 C21 1.484(4) .
C21 H21A 0.9800 .
C21 H21B 0.9800 .
C21 H21C 0.9800 .
C22 H22A 0.9800 .
C22 H22B 0.9800 .
C22 H22C 0.9800 .

loop_
_geom_torsion_atom_site_label_1
_geom_torsion_atom_site_label_2
_geom_torsion_atom_site_label_3
_geom_torsion_atom_site_label_4
_geom_torsion
Co1 N1 N2 C1 8.2(3)
Co1 N1 N2 C18 -169.97(18)
Co1 N1 C20 C19 167.6(2)
Co1 N1 C20 C21 -12.4(5)
Co1 N3 C1 N2 24.4(3)
Co1 N3 C1 C17 -154.4(2)
Co1 N3 C2 N4 -30.4(3)
Co1 N3 C2 C15 151.0(2)
S3 P1 N4 C2 55.2(3)
S3 P1 C3 C4 3.9(3)
S3 P1 C3 C8 -175.5(2)
S3 P1 C9 C10 160.9(2)
S3 P1 C9 C14 -21.0(3)
P1 N4 C2 N3 -169.43(19)
P1 N4 C2 C15 9.2(4)
P1 C3 C4 C5 -178.3(2)
P1 C3 C8 C7 180.0(2)
P1 C9 C10 C11 176.6(3)
P1 C9 C14 C13 -177.0(2)
N1 N2 C1 N3 -22.8(3)
N1 N2 C1 C17 156.0(2)
N1 N2 C18 C19 -1.7(3)
N1 N2 C18 C22 174.1(3)
N2 N1 C20 C19 -0.8(3)
N2 N1 C20 C21 179.2(3)
N2 C1 C17 C16 179.5(3)
N2 C18 C19 C20 1.1(3)
N3 C1 C17 C16 -1.9(4)
N3 C2 C15 C16 1.1(4)
N4 P1 C3 C4 130.3(2)
N4 P1 C3 C8 -49.1(3)
N4 P1 C9 C10 35.3(3)
N4 P1 C9 C14 -146.7(2)
N4 C2 C15 C16 -177.5(3)
C1 N2 C18 C19 -179.5(3)
C1 N2 C18 C22 -3.7(5)
C1 N3 C2 N4 174.5(2)
C1 N3 C2 C15 -4.1(4)
C2 N3 C1 N2 -176.6(2)
C2 N3 C1 C17 4.6(4)
C2 C15 C16 C17 1.8(4)
C3 P1 N4 C2 -68.4(2)
C3 P1 C9 C10 -73.4(3)
C3 P1 C9 C14 104.7(3)
C3 C4 C5 C6 -1.8(4)
C4 C3 C8 C7 0.6(4)
C4 C5 C6 C7 0.8(5)
C5 C6 C7 C8 0.9(5)
C6 C7 C8 C3 -1.6(4)
C8 C3 C4 C5 1.1(4)
C9 P1 N4 C2 179.5(2)
C9 P1 C3 C4 -123.2(2)
C9 P1 C3 C8 57.4(3)
C9 C10 C11 C12 1.1(5)
C10 C9 C14 C13 1.1(5)
C10 C11 C12 C13 -0.4(6)
C11 C12 C13 C14 0.1(6)
C12 C13 C14 C9 -0.4(5)
C14 C9 C10 C11 -1.5(5)
C15 C16 C17 C1 -1.4(4)
C18 N2 C1 N3 154.9(3)
C18 N2 C1 C17 -26.3(4)
C18 C19 C20 N1 -0.2(3)
C18 C19 C20 C21 179.9(3)
C20 N1 N2 C1 179.7(2)
C20 N1 N2 C18 1.5(3)
C22 C18 C19 C20 -174.4(3)
